data_7712462
loop_
_publ_author_name
'Kitase, Kosuke'
'Akahoshi, Daisuke'
'Kitazawa, Takafumi'

_publ_section_title
;
 Guest-triggered "Soma-Iwamoto-type" penetration complex
 {Fe(4-methoxypyrimidine)<sub>2</sub>[M(CN)<sub>2</sub>]<sub>2</sub>}&#xb7;Guest
 (M = Ag, Au).
;
_journal_issue 9
_journal_name_full 'Dalton transactions (Cambridge, England : 2003)'
_journal_page_first 2571
_journal_page_last 2579
_journal_paper_doi 10.1039/d2dt03716e
_journal_volume 52
_journal_year 2023
_chemical_formula_sum 'C31 H28 Au4 Fe2 N17 O5'
_chemical_formula_weight 1618.27
_space_group_crystal_system monoclinic
_space_group_IT_number 15
_space_group_name_Hall '-C 2yc'
_space_group_name_H-M_alt 'C 1 2/c 1'
_atom_sites_solution_hydrogens geom
_audit_creation_method SHELXL-2017/1
_audit_update_record
;
2022-07-20 deposited with the CCDC.	2023-01-23 downloaded from the CCDC.
;
_cell_angle_alpha 90
_cell_angle_beta 90.172(4)
_cell_angle_gamma 90
_cell_formula_units_Z 4
_cell_length_a 28.654(7)
_cell_length_b 10.772(3)
_cell_length_c 13.756(3)
_cell_measurement_reflns_used 9968
_cell_measurement_temperature 90(2)
_cell_measurement_theta_max 28.20
_cell_measurement_theta_min 2.50
_cell_volume 4245.9(18)
_computing_cell_refinement 'Bruker SAINT'
_computing_data_collection 'Bruker APEX2'
_computing_data_reduction 'Bruker SAINT'
_computing_molecular_graphics 'Bruker SHELXTL'
_computing_publication_material 'Bruker SHELXTL'
_computing_structure_refinement 'SHELXL-2017/1 (Sheldrick, 2017)'
_computing_structure_solution 'SHELXT 2014/5 (Sheldrick, 2014)'
_diffrn_ambient_temperature 90(2)
_diffrn_measured_fraction_theta_full 1.000
_diffrn_measured_fraction_theta_max 0.987
_diffrn_measurement_device_type 'Bruker APEX-II CCD'
_diffrn_measurement_method '\f and \w scans'
_diffrn_radiation_type MoK\a
_diffrn_radiation_wavelength 0.71073
_diffrn_reflns_av_R_equivalents 0.0426
_diffrn_reflns_av_unetI/netI 0.0561
_diffrn_reflns_Laue_measured_fraction_full 1.000
_diffrn_reflns_Laue_measured_fraction_max 0.987
_diffrn_reflns_limit_h_max 15
_diffrn_reflns_limit_h_min -37
_diffrn_reflns_limit_k_max 13
_diffrn_reflns_limit_k_min -14
_diffrn_reflns_limit_l_max 17
_diffrn_reflns_limit_l_min -18
_diffrn_reflns_number 13759
_diffrn_reflns_point_group_measured_fraction_full 1.000
_diffrn_reflns_point_group_measured_fraction_max 0.987
_diffrn_reflns_theta_full 25.242
_diffrn_reflns_theta_max 28.203
_diffrn_reflns_theta_min 1.421
_exptl_absorpt_coefficient_mu 14.493
_exptl_absorpt_correction_T_max 0.18
_exptl_absorpt_correction_T_min 0.09
_exptl_absorpt_correction_type 'Numerical Mu From Formula'
_exptl_absorpt_process_details
;
SADABS-2016/2 - Bruker AXS area detector scaling and absorption correction
;
_exptl_crystal_colour purple
_exptl_crystal_density_diffrn 2.531
_exptl_crystal_description block
_exptl_crystal_F_000 2964
_exptl_crystal_preparation 'Magnetic properties'
_exptl_crystal_size_max 0.230
_exptl_crystal_size_mid 0.200
_exptl_crystal_size_min 0.180
_refine_diff_density_max 6.074
_refine_diff_density_min -4.791
_refine_diff_density_rms 0.360
_refine_ls_extinction_method none
_refine_ls_goodness_of_fit_ref 1.154
_refine_ls_hydrogen_treatment constr
_refine_ls_matrix_type full
_refine_ls_number_parameters 321
_refine_ls_number_reflns 5162
_refine_ls_number_restraints 12
_refine_ls_restrained_S_all 1.153
_refine_ls_R_factor_all 0.0477
_refine_ls_R_factor_gt 0.0467
_refine_ls_shift/su_max 0.001
_refine_ls_shift/su_mean 0.000
_refine_ls_structure_factor_coef Fsqd
_refine_ls_weighting_details 'w=1/[\s^2^(Fo^2^)+(0.0832P)^2^+75.5837P] where P=(Fo^2^+2Fc^2^)/3'
_refine_ls_weighting_scheme calc
_refine_ls_wR_factor_gt 0.1370
_refine_ls_wR_factor_ref 0.1380
_reflns_Friedel_coverage 0.000
_reflns_number_gt 5011
_reflns_number_total 5162
_reflns_threshold_expression 'I > 2\s(I)'
_cod_data_source_file d2dt03716e2.cif
_cod_data_source_block test_1_a_CCDC5
_cod_original_cell_volume 4246.1(17)
_cod_original_sg_symbol_H-M 'C 2/c'
_cod_database_code 7712462
_shelx_shelxl_version_number 2017/1
_shelx_space_group_comment
; 
The symmetry employed for this shelxl refinement is uniquely defined 
by the following loop, which should always be used as a source of 
symmetry information in preference to the above space-group names. 
They are only intended as comments. 
;
_shelx_estimated_absorpt_t_min 0.135
_shelx_estimated_absorpt_t_max 0.180

loop_
_space_group_symop_operation_xyz
'x, y, z'
'-x, y, -z+1/2'
'x+1/2, y+1/2, z'
'-x+1/2, y+1/2, -z+1/2'
'-x, -y, -z'
'x, -y, z-1/2'
'-x+1/2, -y+1/2, -z'
'x+1/2, -y+1/2, z-1/2'

loop_
_atom_site_label
_atom_site_type_symbol
_atom_site_fract_x
_atom_site_fract_y
_atom_site_fract_z
_atom_site_U_iso_or_equiv
_atom_site_adp_type
_atom_site_occupancy
_atom_site_site_symmetry_order
_atom_site_calc_flag
_atom_site_refinement_flags_posn
_atom_site_refinement_flags_adp
_atom_site_refinement_flags_occupancy
_atom_site_disorder_assembly
_atom_site_disorder_group
Au1 Au 0.61126(2) 0.33135(4) 0.25373(4) 0.01554(13) Uani 1 1 d . . . . .
Au2 Au 0.36924(2) 0.61630(4) 0.22883(3) 0.01300(12) Uani 1 1 d . . . . .
C1 C 0.6621(4) 0.2840(11) 0.3438(9) 0.012(2) Uani 1 1 d . . . . .
C2 C 0.5620(5) 0.3854(14) 0.1618(10) 0.021(3) Uani 1 1 d . . . . .
C3 C 0.3200(4) 0.6591(11) 0.3247(9) 0.011(2) Uani 1 1 d . . . . .
C4 C 0.4199(4) 0.5764(13) 0.1351(9) 0.016(2) Uani 1 1 d . . . . .
C5 C 0.7110(5) -0.0175(13) 0.4765(9) 0.019(3) Uani 1 1 d . . . . .
H5 H 0.706241 0.014949 0.413049 0.023 Uiso 1 1 calc R U . . .
C6 C 0.7360(4) 0.0124(13) 0.6301(10) 0.018(2) Uani 1 1 d . . . . .
H6 H 0.748780 0.064753 0.678945 0.022 Uiso 1 1 calc R U . . .
C7 C 0.7252(5) -0.1081(13) 0.6541(11) 0.021(3) Uani 1 1 d . . . . .
H7 H 0.730441 -0.140645 0.717403 0.025 Uiso 1 1 calc R U . . .
C8 C 0.7058(4) -0.1807(11) 0.5779(10) 0.015(2) Uani 1 1 d . . . . .
C9 C 0.6712(6) -0.3679(13) 0.5224(13) 0.027(3) Uani 1 1 d . . . . .
H9A H 0.639081 -0.337410 0.516647 0.040 Uiso 1 1 calc R U . . .
H9B H 0.670778 -0.456251 0.539511 0.040 Uiso 1 1 calc R U . . .
H9C H 0.687294 -0.356914 0.460247 0.040 Uiso 1 1 calc R U . . .
C10A C 0.5045(9) 0.774(2) 0.0010(19) 0.013(3) Uani 0.504(10) 1 d . . P A 1
H10A H 0.472503 0.763606 -0.015115 0.015 Uiso 0.504(10) 1 calc R U P A 1
C11A C 0.5764(8) 0.682(2) 0.0281(18) 0.014(3) Uani 0.504(10) 1 d . . P A 1
H11A H 0.595987 0.610762 0.029732 0.017 Uiso 0.504(10) 1 calc R U P A 1
C12A C 0.5974(9) 0.797(2) 0.0297(19) 0.016(4) Uani 0.504(10) 1 d . . P A 1
H12A H 0.629888 0.807670 0.040745 0.019 Uiso 0.504(10) 1 calc R U P A 1
C13A C 0.5676(9) 0.897(3) 0.014(2) 0.016(3) Uani 0.504(10) 1 d . . P A 1
C14A C 0.5579(10) 1.116(2) -0.011(3) 0.022(7) Uani 0.504(10) 1 d . . P A 1
H14A H 0.576779 1.191255 -0.018551 0.034 Uiso 0.504(10) 1 calc R U P A 1
H14B H 0.536208 1.127582 0.043694 0.034 Uiso 0.504(10) 1 calc R U P A 1
H14C H 0.540123 1.100595 -0.070392 0.034 Uiso 0.504(10) 1 calc R U P A 1
N8A N 0.5219(8) 0.8885(18) 0.000(2) 0.021(3) Uani 0.504(10) 1 d . . P A 1
O2A O 0.5879(6) 1.0119(17) 0.0092(16) 0.019(4) Uani 0.504(10) 1 d . . P A 1
C51A C 0.500000 0.793(3) 0.250000 0.024(8) Uani 0.463(16) 2 d S T P B 1
H51A H 0.499999 0.705115 0.250001 0.028 Uiso 0.463(16) 2 calc R U P B 1
C52A C 0.5399(8) 0.970(2) 0.257(2) 0.016(3) Uani 0.463(16) 1 d . . P B 1
C53A C 0.500000 1.040(3) 0.250000 0.021(8) Uani 0.463(16) 2 d S T P B 1
H53A H 0.500000 1.128067 0.250001 0.025 Uiso 0.463(16) 2 calc R U P B 1
C54A C 0.6230(12) 0.961(2) 0.269(2) 0.021(6) Uani 0.463(16) 1 d . . P B 1
H54A H 0.627297 0.923965 0.333809 0.031 Uiso 0.463(16) 1 calc R U P B 1
H54B H 0.649702 1.014054 0.254081 0.031 Uiso 0.463(16) 1 calc R U P B 1
H54C H 0.620517 0.894751 0.220579 0.031 Uiso 0.463(16) 1 calc R U P B 1
N9A N 0.5417(7) 0.8449(18) 0.260(2) 0.021(3) Uani 0.463(16) 1 d . . P B 1
O3A O 0.5812(6) 1.0334(17) 0.2684(16) 0.015(4) Uani 0.463(16) 1 d . . P B 1
C10B C 0.5340(8) 0.693(2) 0.1274(19) 0.013(3) Uani 0.496(10) 1 d . . P A 2
H10B H 0.519913 0.636351 0.171597 0.015 Uiso 0.496(10) 1 calc R U P A 2
C11B C 0.5526(8) 0.738(2) -0.0303(17) 0.014(3) Uani 0.496(10) 1 d . . P A 2
H11B H 0.552929 0.720999 -0.097976 0.017 Uiso 0.496(10) 1 calc R U P A 2
C12B C 0.5756(10) 0.841(3) 0.001(2) 0.016(4) Uani 0.496(10) 1 d . . P A 2
H12B H 0.590810 0.893254 -0.044792 0.019 Uiso 0.496(10) 1 calc R U P A 2
C13B C 0.5768(9) 0.869(2) 0.101(2) 0.016(3) Uani 0.496(10) 1 d . . P A 2
C14B C 0.6030(19) 0.994(4) 0.231(4) 0.052(12) Uani 0.496(10) 1 d . . P A 2
H14D H 0.571358 0.999340 0.257825 0.079 Uiso 0.496(10) 1 calc R U P A 2
H14E H 0.619354 1.072592 0.242356 0.079 Uiso 0.496(10) 1 calc R U P A 2
H14F H 0.619969 0.926508 0.263466 0.079 Uiso 0.496(10) 1 calc R U P A 2
N8B N 0.5558(8) 0.7949(19) 0.165(2) 0.021(3) Uani 0.496(10) 1 d . . P A 2
O2B O 0.6005(9) 0.971(2) 0.133(2) 0.038(6) Uani 0.496(10) 1 d . . P A 2
Fe1 Fe 0.750000 0.250000 0.500000 0.0094(4) Uani 1 2 d S . P . .
Fe2 Fe 0.500000 0.500000 0.000000 0.0080(4) Uani 1 2 d S . P A .
N1 N 0.6926(3) 0.2631(10) 0.3994(8) 0.015(2) Uani 1 1 d . . . . .
N2 N 0.5357(4) 0.4263(11) 0.1054(9) 0.021(2) Uani 1 1 d . . . . .
N3 N 0.2934(4) 0.6834(10) 0.3821(8) 0.015(2) Uani 1 1 d . . . . .
N4 N 0.4499(3) 0.5460(9) 0.0860(7) 0.0117(18) Uani 1 1 d . . . . .
N5 N 0.7293(4) 0.0595(10) 0.5406(8) 0.0131(19) Uani 1 1 d . U . . .
N6 N 0.6983(4) -0.1357(11) 0.4901(9) 0.019(2) Uani 1 1 d . . . . .
N7 N 0.5307(4) 0.6644(9) 0.0243(12) 0.023(3) Uani 1 1 d . . . . .
O1 O 0.6956(3) -0.2984(9) 0.5980(8) 0.020(2) Uani 1 1 d . . . . .

loop_
_atom_site_aniso_label
_atom_site_aniso_U_11
_atom_site_aniso_U_22
_atom_site_aniso_U_33
_atom_site_aniso_U_23
_atom_site_aniso_U_13
_atom_site_aniso_U_12
Au1 0.00892(19) 0.0221(2) 0.0156(2) 0.00788(16) 0.0000(2) 0.00030(15)
Au2 0.00861(18) 0.0187(2) 0.0118(2) -0.00234(15) 0.0080(2) 0.00233(14)
C1 0.012(5) 0.013(5) 0.010(5) -0.003(4) 0.000(4) 0.000(4)
C2 0.018(6) 0.038(8) 0.006(6) 0.011(5) -0.001(5) -0.005(5)
C3 0.009(4) 0.021(5) 0.003(4) 0.002(4) 0.003(4) -0.005(4)
C4 0.016(5) 0.026(6) 0.007(5) 0.001(4) 0.005(4) 0.002(4)
C5 0.027(6) 0.022(7) 0.007(5) 0.007(5) 0.002(5) 0.000(5)
C6 0.013(5) 0.026(6) 0.016(6) -0.003(5) 0.006(5) -0.002(5)
C7 0.014(6) 0.029(7) 0.020(7) 0.008(5) 0.005(5) -0.004(5)
C8 0.008(5) 0.018(5) 0.018(6) 0.000(5) 0.005(5) 0.003(4)
C9 0.030(8) 0.019(6) 0.032(8) 0.007(6) 0.008(7) -0.010(6)
C10A 0.007(7) 0.016(6) 0.016(8) -0.004(6) 0.001(6) -0.004(6)
C11A 0.009(7) 0.028(9) 0.006(7) -0.002(6) 0.004(6) 0.006(6)
C12A 0.016(9) 0.014(9) 0.017(9) -0.001(7) 0.007(7) 0.005(6)
C13A 0.011(6) 0.017(6) 0.019(7) -0.003(6) 0.003(6) 0.001(5)
C14A 0.011(12) 0.017(13) 0.039(19) -0.008(11) 0.005(12) 0.001(9)
N8A 0.014(6) 0.008(5) 0.040(9) 0.005(5) 0.005(6) 0.001(4)
O2A 0.017(7) 0.008(7) 0.032(11) -0.010(7) 0.006(8) -0.005(7)
C51A 0.029(19) 0.020(16) 0.02(2) 0.000 0.012(19) 0.000
C52A 0.011(6) 0.017(6) 0.019(7) -0.003(6) 0.003(6) 0.001(5)
C53A 0.019(15) 0.018(15) 0.02(2) 0.000 0.012(17) 0.000
C54A 0.033(16) 0.016(12) 0.013(13) -0.001(11) 0.008(12) -0.008(12)
N9A 0.014(6) 0.008(5) 0.040(9) 0.005(5) 0.005(6) 0.001(4)
O3A 0.012(8) 0.016(8) 0.016(10) 0.001(8) 0.011(8) -0.004(7)
C10B 0.007(7) 0.016(6) 0.016(8) -0.004(6) 0.001(6) -0.004(6)
C11B 0.009(7) 0.028(9) 0.006(7) -0.002(6) 0.004(6) 0.006(6)
C12B 0.016(9) 0.014(9) 0.017(9) -0.001(7) 0.007(7) 0.005(6)
C13B 0.011(6) 0.017(6) 0.019(7) -0.003(6) 0.003(6) 0.001(5)
C14B 0.07(3) 0.029(18) 0.06(3) 0.00(2) -0.03(3) -0.03(2)
N8B 0.014(6) 0.008(5) 0.040(9) 0.005(5) 0.005(6) 0.001(4)
O2B 0.043(13) 0.029(11) 0.044(15) 0.000(10) 0.012(12) -0.019(10)
Fe1 0.0073(9) 0.0125(10) 0.0084(10) 0.0004(8) 0.0057(9) 0.0025(8)
Fe2 0.0051(7) 0.0128(8) 0.0061(10) 0.0001(8) 0.0026(8) 0.0011(9)
N1 0.009(4) 0.014(5) 0.022(5) 0.006(4) 0.005(4) 0.004(4)
N2 0.014(5) 0.032(6) 0.019(6) 0.014(5) 0.008(4) 0.003(4)
N3 0.012(4) 0.019(5) 0.013(5) 0.001(4) 0.003(4) 0.000(4)
N4 0.013(4) 0.018(4) 0.004(4) -0.001(4) 0.004(3) 0.000(4)
N5 0.011(4) 0.019(5) 0.009(4) 0.001(4) 0.008(4) -0.003(4)
N6 0.026(6) 0.020(5) 0.011(5) 0.002(4) 0.009(5) 0.001(5)
N7 0.014(5) 0.010(5) 0.047(8) -0.006(5) 0.007(6) -0.005(4)
O1 0.020(5) 0.016(4) 0.024(5) 0.007(4) 0.000(4) -0.004(4)

loop_
_atom_type_symbol
_atom_type_description
_atom_type_scat_dispersion_real
_atom_type_scat_dispersion_imag
_atom_type_scat_source
C C 0.0033 0.0016 'International Tables Vol C Tables 4.2.6.8 and 6.1.1.4'
H H 0.0000 0.0000 'International Tables Vol C Tables 4.2.6.8 and 6.1.1.4'
Au Au -2.0133 8.8022 'International Tables Vol C Tables 4.2.6.8 and 6.1.1.4'
Fe Fe 0.3463 0.8444 'International Tables Vol C Tables 4.2.6.8 and 6.1.1.4'
N N 0.0061 0.0033 'International Tables Vol C Tables 4.2.6.8 and 6.1.1.4'
O O 0.0106 0.0060 'International Tables Vol C Tables 4.2.6.8 and 6.1.1.4'

loop_
_geom_angle_atom_site_label_1
_geom_angle_atom_site_label_2
_geom_angle_atom_site_label_3
_geom_angle
_geom_angle_site_symmetry_1
_geom_angle_site_symmetry_3
_geom_angle_publ_flag
C1 Au1 C2 177.4(5) . . ?
C1 Au1 Au2 94.2(3) . 2_655 ?
C2 Au1 Au2 83.5(4) . 2_655 ?
C3 Au2 C4 178.3(5) . . ?
C3 Au2 Au1 107.7(3) . 2_655 ?
C4 Au2 Au1 73.0(4) . 2_655 ?
N1 C1 Au1 176.0(10) . . ?
N2 C2 Au1 173.8(12) . . ?
N3 C3 Au2 177.2(11) . . ?
N4 C4 Au2 174.6(12) . . ?
N5 C5 N6 127.8(12) . . ?
N5 C5 H5 116.1 . . ?
N6 C5 H5 116.1 . . ?
N5 C6 C7 123.0(13) . . ?
N5 C6 H6 118.5 . . ?
C7 C6 H6 118.5 . . ?
C6 C7 C8 115.5(13) . . ?
C6 C7 H7 122.3 . . ?
C8 C7 H7 122.3 . . ?
N6 C8 O1 120.3(13) . . ?
N6 C8 C7 122.4(12) . . ?
O1 C8 C7 117.2(13) . . ?
O1 C9 H9A 109.5 . . ?
O1 C9 H9B 109.5 . . ?
H9A C9 H9B 109.5 . . ?
O1 C9 H9C 109.5 . . ?
H9A C9 H9C 109.5 . . ?
H9B C9 H9C 109.5 . . ?
N8A C10A N7 125(2) . . ?
N8A C10A H10A 117.7 . . ?
N7 C10A H10A 117.7 . . ?
N7 C11A C12A 124(2) . . ?
N7 C11A H11A 118.0 . . ?
C12A C11A H11A 118.0 . . ?
C11A C12A C13A 115(2) . . ?
C11A C12A H12A 122.4 . . ?
C13A C12A H12A 122.4 . . ?
N8A C13A O2A 118(2) . . ?
N8A C13A C12A 125(3) . . ?
O2A C13A C12A 116(2) . . ?
O2A C14A H14A 109.5 . . ?
O2A C14A H14B 109.5 . . ?
H14A C14A H14B 109.5 . . ?
O2A C14A H14C 109.5 . . ?
H14A C14A H14C 109.5 . . ?
H14B C14A H14C 109.5 . . ?
C13A N8A C10A 115(2) . . ?
C13A O2A C14A 117.4(19) . . ?
N9A C51A N9A 130(3) 2_655 . ?
N9A C51A H51A 114.8 2_655 . ?
N9A C51A H51A 114.8 . . ?
N9A C52A C53A 125(2) . . ?
N9A C52A O3A 117(2) . . ?
C53A C52A O3A 117(2) . . ?
C52A C53A C52A 114(3) . 2_655 ?
C52A C53A H53A 123.2 . . ?
C52A C53A H53A 123.2 2_655 . ?
O3A C54A H54A 109.5 . . ?
O3A C54A H54B 109.5 . . ?
H54A C54A H54B 109.5 . . ?
O3A C54A H54C 109.5 . . ?
H54A C54A H54C 109.5 . . ?
H54B C54A H54C 109.5 . . ?
C51A N9A C52A 112(2) . . ?
C52A O3A C54A 117(2) . . ?
N8B C10B N7 125(2) . . ?
N8B C10B H10B 117.7 . . ?
N7 C10B H10B 117.7 . . ?
N7 C11B C12B 125(2) . . ?
N7 C11B H11B 117.6 . . ?
C12B C11B H11B 117.6 . . ?
C11B C12B C13B 120(2) . . ?
C11B C12B H12B 120.2 . . ?
C13B C12B H12B 120.2 . . ?
N8B C13B O2B 120(3) . . ?
N8B C13B C12B 120(2) . . ?
O2B C13B C12B 120(2) . . ?
O2B C14B H14D 109.5 . . ?
O2B C14B H14E 109.5 . . ?
H14D C14B H14E 109.5 . . ?
O2B C14B H14F 109.5 . . ?
H14D C14B H14F 109.5 . . ?
H14E C14B H14F 109.5 . . ?
C13B N8B C10B 116(3) . . ?
C13B O2B C14B 119(3) . . ?
N1 Fe1 N1 180.0 . 7_656 ?
N1 Fe1 N3 91.2(4) . 5_666 ?
N1 Fe1 N3 88.8(4) 7_656 5_666 ?
N1 Fe1 N3 88.8(4) . 3_545 ?
N1 Fe1 N3 91.2(4) 7_656 3_545 ?
N3 Fe1 N3 180.0(4) 5_666 3_545 ?
N1 Fe1 N5 88.9(4) . 7_656 ?
N1 Fe1 N5 91.1(4) 7_656 7_656 ?
N3 Fe1 N5 92.1(4) 5_666 7_656 ?
N3 Fe1 N5 87.9(4) 3_545 7_656 ?
N1 Fe1 N5 91.1(4) . . ?
N1 Fe1 N5 88.9(4) 7_656 . ?
N3 Fe1 N5 87.9(4) 5_666 . ?
N3 Fe1 N5 92.1(4) 3_545 . ?
N5 Fe1 N5 180.0 7_656 . ?
N4 Fe2 N4 180.0 . 5_665 ?
N4 Fe2 N2 87.8(4) . 5_665 ?
N4 Fe2 N2 92.2(4) 5_665 5_665 ?
N4 Fe2 N2 92.2(4) . . ?
N4 Fe2 N2 87.8(4) 5_665 . ?
N2 Fe2 N2 180.0 5_665 . ?
N4 Fe2 N7 89.9(5) . . ?
N4 Fe2 N7 90.1(5) 5_665 . ?
N2 Fe2 N7 89.6(6) 5_665 . ?
N2 Fe2 N7 90.4(6) . . ?
N4 Fe2 N7 90.1(5) . 5_665 ?
N4 Fe2 N7 89.9(5) 5_665 5_665 ?
N2 Fe2 N7 90.4(6) 5_665 5_665 ?
N2 Fe2 N7 89.6(6) . 5_665 ?
N7 Fe2 N7 180.0 . 5_665 ?
C1 N1 Fe1 172.7(10) . . ?
C2 N2 Fe2 171.4(10) . . ?
C3 N3 Fe1 171.4(10) . 3_455 ?
C4 N4 Fe2 177.8(11) . . ?
C5 N5 C6 115.4(11) . . ?
C5 N5 Fe1 121.5(9) . . ?
C6 N5 Fe1 123.1(9) . . ?
C8 N6 C5 115.7(12) . . ?
C11A N7 C10A 114.2(17) . . ?
C11B N7 C10B 114.7(17) . . ?
C11B N7 Fe2 132.6(15) . . ?
C11A N7 Fe2 124.4(13) . . ?
C10A N7 Fe2 117.3(12) . . ?
C10B N7 Fe2 112.0(12) . . ?
C8 O1 C9 116.5(11) . . ?

loop_
_geom_bond_atom_site_label_1
_geom_bond_atom_site_label_2
_geom_bond_distance
_geom_bond_site_symmetry_2
_geom_bond_publ_flag
Au1 C1 1.977(12) . ?
Au1 C2 1.979(14) . ?
Au1 Au2 3.1291(9) 2_655 ?
Au2 C3 1.988(11) . ?
Au2 C4 1.991(12) . ?
C1 N1 1.181(17) . ?
C2 N2 1.167(18) . ?
C3 N3 1.131(17) . ?
C4 N4 1.143(16) . ?
C5 N5 1.318(17) . ?
C5 N6 1.338(18) . ?
C5 H5 0.9500 . ?
C6 N5 1.344(17) . ?
C6 C7 1.375(19) . ?
C6 H6 0.9500 . ?
C7 C8 1.42(2) . ?
C7 H7 0.9500 . ?
C8 N6 1.318(18) . ?
C8 O1 1.331(15) . ?
C9 O1 1.46(2) . ?
C9 H9A 0.9800 . ?
C9 H9B 0.9800 . ?
C9 H9C 0.9800 . ?
C10A N8A 1.33(3) . ?
C10A N7 1.43(3) . ?
C10A H10A 0.9500 . ?
C11A N7 1.32(3) . ?
C11A C12A 1.38(4) . ?
C11A H11A 0.9500 . ?
C12A C13A 1.39(4) . ?
C12A H12A 0.9500 . ?
C13A N8A 1.32(3) . ?
C13A O2A 1.37(3) . ?
C14A O2A 1.44(3) . ?
C14A H14A 0.9800 . ?
C14A H14B 0.9800 . ?
C14A H14C 0.9800 . ?
C51A N9A 1.32(3) 2_655 ?
C51A N9A 1.32(3) . ?
C51A H51A 0.9500 . ?
C52A N9A 1.35(3) . ?
C52A C53A 1.37(3) . ?
C52A O3A 1.37(3) . ?
C53A H53A 0.9500 . ?
C54A O3A 1.43(4) . ?
C54A H54A 0.9800 . ?
C54A H54B 0.9800 . ?
C54A H54C 0.9800 . ?
C10B N8B 1.37(3) . ?
C10B N7 1.45(3) . ?
C10B H10B 0.9500 . ?
C11B N7 1.26(3) . ?
C11B C12B 1.35(4) . ?
C11B H11B 0.9500 . ?
C12B C13B 1.42(4) . ?
C12B H12B 0.9500 . ?
C13B N8B 1.34(3) . ?
C13B O2B 1.36(3) . ?
C14B O2B 1.38(6) . ?
C14B H14D 0.9800 . ?
C14B H14E 0.9800 . ?
C14B H14F 0.9800 . ?
Fe1 N1 2.150(11) . ?
Fe1 N1 2.151(11) 7_656 ?
Fe1 N3 2.168(11) 5_666 ?
Fe1 N3 2.168(11) 3_545 ?
Fe1 N5 2.208(10) 7_656 ?
Fe1 N5 2.208(10) . ?
Fe2 N4 1.928(9) . ?
Fe2 N4 1.928(9) 5_665 ?
Fe2 N2 1.941(12) 5_665 ?
Fe2 N2 1.941(12) . ?
Fe2 N7 2.006(10) . ?
Fe2 N7 2.006(10) 5_665 ?
